data_4511388
loop_
_publ_author_name
'Dias, Sara S. P.'
'Andr\'e, V\^ania'
'K\/lak, Julia'
'Duarte, M. Teresa'
'Kirillov, Alexander M.'

_publ_section_title
;
 Topological Diversity of Supramolecular Networks Constructed from
 Copper(II) Aminoalcohol Blocks and 2,6-Naphthalenedicarboxylate Linkers:
 Self-Assembly Synthesis, Structural Features, and Magnetic Properties
;
_journal_issue 7
_journal_name_full 'Crystal Growth &amp; Design'
_journal_page_first 3398
_journal_paper_doi 10.1021/cg500716d
_journal_volume 14
_journal_year 2014
_chemical_formula_sum 'C10 H17 Cu N O5'
_chemical_formula_weight 294.79
_chemical_name_systematic
;
 ?
;
_space_group_IT_number 14
_symmetry_cell_setting monoclinic
_symmetry_space_group_name_Hall '-P 2ybc'
_symmetry_space_group_name_H-M 'P 1 21/c 1'
_atom_sites_solution_hydrogens geom
_atom_sites_solution_primary direct
_atom_sites_solution_secondary difmap
_audit_creation_method SHELXL-97
_cell_angle_alpha 90.00
_cell_angle_beta 101.689(2)
_cell_angle_gamma 90.00
_cell_formula_units_Z 4
_cell_length_a 12.7095(6)
_cell_length_b 8.7854(6)
_cell_length_c 12.0498(7)
_cell_measurement_reflns_used 3081
_cell_measurement_temperature 303(2)
_cell_measurement_theta_max 3065
_cell_measurement_theta_min 2.84
_cell_volume 1317.55(13)
_computing_cell_refinement 'BRUKER SMART (Bruker, 2005)'
_computing_data_collection 'BRUKER APEX2 (Bruker, 2005)'
_computing_data_reduction 'BRUKER SAINT (Bruker, 2005)'
_computing_molecular_graphics 'ORTEP 3.2 (Farrugia, 1997) and Mercury 2.2'
_computing_structure_refinement 'SHELXL-97 (Sheldrick, 2008)'
_computing_structure_solution 'SIR 97 (Altomare et al, 1999)'
_diffrn_ambient_temperature 303(2)
_diffrn_measured_fraction_theta_full 0.998
_diffrn_measured_fraction_theta_max 0.998
_diffrn_measurement_device_type 'Bruker APEX-II CCD area detector'
_diffrn_measurement_method 'phi and omega scans'
_diffrn_radiation_monochromator graphite
_diffrn_radiation_source 'fine-focus sealed tube'
_diffrn_radiation_type MoK\a
_diffrn_radiation_wavelength 0.71069
_diffrn_reflns_av_R_equivalents 0.0336
_diffrn_reflns_av_sigmaI/netI 0.0292
_diffrn_reflns_limit_h_max 16
_diffrn_reflns_limit_h_min -18
_diffrn_reflns_limit_k_max 12
_diffrn_reflns_limit_k_min -12
_diffrn_reflns_limit_l_max 17
_diffrn_reflns_limit_l_min -17
_diffrn_reflns_number 19234
_diffrn_reflns_theta_full 30.65
_diffrn_reflns_theta_max 30.65
_diffrn_reflns_theta_min 2.84
_exptl_absorpt_coefficient_mu 1.666
_exptl_absorpt_correction_T_max 0.9364
_exptl_absorpt_correction_T_min 0.6713
_exptl_absorpt_correction_type multi-scan
_exptl_absorpt_process_details 'SADABS (Bruker,2005)'
_exptl_crystal_colour blue
_exptl_crystal_density_diffrn 1.486
_exptl_crystal_density_meas ?
_exptl_crystal_density_method 'not measured'
_exptl_crystal_description plate
_exptl_crystal_F_000 612
_exptl_crystal_size_max 0.26
_exptl_crystal_size_mid 0.12
_exptl_crystal_size_min 0.04
_refine_diff_density_max 0.720
_refine_diff_density_min -0.337
_refine_diff_density_rms 0.109
_refine_ls_extinction_method none
_refine_ls_goodness_of_fit_ref 1.069
_refine_ls_hydrogen_treatment mixed
_refine_ls_matrix_type full
_refine_ls_number_parameters 170
_refine_ls_number_reflns 4080
_refine_ls_number_restraints 3
_refine_ls_restrained_S_all 1.070
_refine_ls_R_factor_all 0.0644
_refine_ls_R_factor_gt 0.0428
_refine_ls_shift/su_max 0.001
_refine_ls_shift/su_mean 0.000
_refine_ls_structure_factor_coef Fsqd
_refine_ls_weighting_details 'calc w=1/[\s^2^(Fo^2^)+(0.0563P)^2^+0.2525P] where P=(Fo^2^+2Fc^2^)/3'
_refine_ls_weighting_scheme calc
_refine_ls_wR_factor_gt 0.0973
_refine_ls_wR_factor_ref 0.1057
_reflns_number_gt 3081
_reflns_number_total 4080
_reflns_threshold_expression >2\s(I)
_cod_data_source_file Compound1.cif
_cod_data_source_block spd229
_cod_depositor_comments
;
The following automatic conversions were performed:

'_symmetry_cell_setting' value 'Monoclinic' changed to 'monoclinic'
according to
/usr/data/users/saulius/crontab/automatic-downloads/rss-feeds/ACS/lib/dictionaries/cif_core.dic
dictionary named 'cif_core.dic' version 2.4.2 from 2011-04-26.

Automatic conversion script
Id: cif_fix_values 2281 2013-09-26 08:29:07Z andrius 

 Adding full bibliography for 4511386--4511389.cif.

The following automatic conversions were performed:

'_exptl_crystal_density_meas' value 'not measured' was changed to '?'
- the value is perceived as not measured.

Automatic conversion script
Id: cif_fix_values 3008 2015-01-20 13:52:24Z robertas 
;
_cod_original_sg_symbol_H-M P21/c
_cod_database_code 4511388

loop_
_symmetry_equiv_pos_as_xyz
'x, y, z'
'-x, y+1/2, -z+1/2'
'-x, -y, -z'
'x, -y-1/2, z-1/2'

loop_
_atom_site_label
_atom_site_type_symbol
_atom_site_fract_x
_atom_site_fract_y
_atom_site_fract_z
_atom_site_U_iso_or_equiv
_atom_site_adp_type
_atom_site_occupancy
_atom_site_symmetry_multiplicity
_atom_site_calc_flag
_atom_site_refinement_flags
C1 C 0.22533(16) 0.7782(2) -0.07437(18) 0.0365(4) Uani 1 1 d .
C2 C 0.13775(14) 0.6674(2) -0.06389(16) 0.0325(4) Uani 1 1 d .
C3 C 0.07806(16) 0.5971(3) -0.16275(17) 0.0383(5) Uani 1 1 d .
H3 H 0.0944 0.6189 -0.2329 0.046 Uiso 1 1 calc R
C4 C 0.11381(14) 0.6370(2) 0.03944(16) 0.0317(4) Uani 1 1 d .
H4 H 0.1533 0.6835 0.1039 0.038 Uiso 1 1 calc R
C5 C 0.02971(14) 0.5356(2) 0.04980(16) 0.0290(4) Uani 1 1 d .
C6 C 0.00301(17) 0.5020(2) 0.15613(18) 0.0367(5) Uani 1 1 d .
H6 H 0.0411 0.5480 0.2216 0.044 Uiso 1 1 calc R
C7 C 0.1986(3) 1.1485(5) 0.0675(4) 0.0976(13) Uani 1 1 d .
H7A H 0.1516 1.0673 0.0354 0.146 Uiso 1 1 calc R
H7B H 0.1584 1.2414 0.0645 0.146 Uiso 1 1 calc R
H7C H 0.2300 1.1249 0.1450 0.146 Uiso 1 1 calc R
C8 C 0.2378(3) 1.1981(4) -0.1181(3) 0.0908(12) Uani 1 1 d .
H8A H 0.1910 1.1160 -0.1487 0.136 Uiso 1 1 calc R
H8B H 0.2941 1.2076 -0.1600 0.136 Uiso 1 1 calc R
H8C H 0.1974 1.2912 -0.1237 0.136 Uiso 1 1 calc R
C9 C 0.5408(2) 0.7129(2) -0.0039(2) 0.0477(5) Uani 1 1 d .
H9A H 0.4851 0.6512 -0.0498 0.057 Uiso 1 1 calc R
H9B H 0.5549 0.6736 0.0729 0.057 Uiso 1 1 calc R
C10 C 0.6420(2) 0.7079(3) -0.0516(3) 0.0634(7) Uani 1 1 d .
H10A H 0.6777 0.6108 -0.0339 0.076 Uiso 1 1 calc R
H10B H 0.6238 0.7186 -0.1334 0.076 Uiso 1 1 calc R
O1 O 0.28576(11) 0.82073(18) 0.01815(12) 0.0398(3) Uani 1 1 d .
O2 O 0.23221(14) 0.8264(2) -0.16878(14) 0.0571(5) Uani 1 1 d .
O1W O 0.39308(16) 0.8510(3) -0.28875(17) 0.0655(6) Uani 1 1 d D
O3 O 0.50819(11) 0.86319(19) -0.00496(15) 0.0518(5) Uani 1 1 d .
O4 O 0.4175(2) 0.9876(3) 0.2181(2) 0.0696(6) Uani 1 1 d D
Cu1 Cu 0.386798(18) 0.98495(3) 0.01420(2) 0.03194(10) Uani 1 1 d .
N1 N 0.28500(15) 1.1667(2) 0.00210(19) 0.0504(5) Uani 1 1 d .
H1W H 0.362(2) 0.830(4) -0.3572(17) 0.083(11) Uiso 1 1 d D
H2W H 0.345(2) 0.857(4) -0.246(2) 0.082(11) Uiso 1 1 d D
H3W H 0.478(2) 1.034(5) 0.245(4) 0.113(16) Uiso 1 1 d D
H4W H 0.430(3) 0.905(5) 0.240(4) 0.100(16) Uiso 1 1 d .

loop_
_atom_site_aniso_label
_atom_site_aniso_U_11
_atom_site_aniso_U_22
_atom_site_aniso_U_33
_atom_site_aniso_U_23
_atom_site_aniso_U_13
_atom_site_aniso_U_12
C1 0.0287(9) 0.0379(11) 0.0414(11) 0.0038(8) 0.0035(8) -0.0100(8)
C2 0.0253(8) 0.0338(10) 0.0362(10) 0.0029(8) 0.0012(7) -0.0079(7)
C3 0.0353(10) 0.0474(12) 0.0311(10) 0.0015(9) 0.0043(8) -0.0140(9)
C4 0.0250(8) 0.0336(10) 0.0340(10) -0.0009(8) -0.0002(7) -0.0070(7)
C5 0.0214(8) 0.0322(9) 0.0314(9) 0.0001(7) 0.0005(7) -0.0052(7)
C6 0.0341(10) 0.0441(12) 0.0292(9) -0.0038(8) 0.0000(8) -0.0135(8)
C7 0.0592(19) 0.085(3) 0.162(4) -0.014(3) 0.055(2) 0.0078(18)
C8 0.080(2) 0.068(2) 0.105(3) 0.017(2) -0.028(2) 0.0142(17)
C9 0.0541(13) 0.0257(10) 0.0639(15) 0.0008(10) 0.0133(11) -0.0047(9)
C10 0.0677(17) 0.0371(14) 0.088(2) -0.0130(13) 0.0231(15) 0.0021(12)
O1 0.0319(7) 0.0456(9) 0.0385(8) 0.0061(7) -0.0009(6) -0.0185(6)
O2 0.0522(10) 0.0752(13) 0.0424(9) 0.0116(9) 0.0059(7) -0.0284(9)
O1W 0.0527(11) 0.0914(16) 0.0532(11) -0.0254(11) 0.0129(9) -0.0155(10)
O3 0.0360(8) 0.0246(8) 0.0977(15) 0.0028(7) 0.0202(9) -0.0059(5)
O4 0.0765(16) 0.0709(16) 0.0523(12) 0.0056(11) -0.0088(10) -0.0244(12)
Cu1 0.02541(13) 0.02872(14) 0.04029(16) 0.00219(10) 0.00335(9) -0.00734(8)
N1 0.0354(9) 0.0450(11) 0.0691(13) -0.0030(10) 0.0066(9) 0.0048(8)

loop_
_atom_type_symbol
_atom_type_description
_atom_type_scat_dispersion_real
_atom_type_scat_dispersion_imag
_atom_type_scat_source
C C 0.0033 0.0016 'International Tables Vol C Tables 4.2.6.8 and 6.1.1.4'
H H 0.0000 0.0000 'International Tables Vol C Tables 4.2.6.8 and 6.1.1.4'
O O 0.0106 0.0060 'International Tables Vol C Tables 4.2.6.8 and 6.1.1.4'
Cu Cu 0.3201 1.2651 'International Tables Vol C Tables 4.2.6.8 and 6.1.1.4'
N N 0.0061 0.0033 'International Tables Vol C Tables 4.2.6.8 and 6.1.1.4'

loop_
_geom_angle_atom_site_label_1
_geom_angle_atom_site_label_2
_geom_angle_atom_site_label_3
_geom_angle
_geom_angle_site_symmetry_1
_geom_angle_site_symmetry_3
O2 C1 O1 124.28(19) . .
O2 C1 C2 119.47(18) . .
O1 C1 C2 116.19(17) . .
C4 C2 C3 120.01(17) . .
C4 C2 C1 120.58(17) . .
C3 C2 C1 119.40(17) . .
C6 C3 C2 120.74(19) 3_565 .
C6 C3 H3 119.6 3_565 .
C2 C3 H3 119.6 . .
C2 C4 C5 120.98(17) . .
C2 C4 H4 119.5 . .
C5 C4 H4 119.5 . .
C4 C5 C6 122.15(17) . .
C4 C5 C5 118.8(2) . 3_565
C6 C5 C5 119.0(2) . 3_565
C3 C6 C5 120.42(18) 3_565 .
C3 C6 H6 119.8 3_565 .
C5 C6 H6 119.8 . .
N1 C7 H7A 109.5 . .
N1 C7 H7B 109.5 . .
H7A C7 H7B 109.5 . .
N1 C7 H7C 109.5 . .
H7A C7 H7C 109.5 . .
H7B C7 H7C 109.5 . .
N1 C8 H8A 109.5 . .
N1 C8 H8B 109.5 . .
H8A C8 H8B 109.5 . .
N1 C8 H8C 109.5 . .
H8A C8 H8C 109.5 . .
H8B C8 H8C 109.5 . .
O3 C9 C10 107.46(19) . .
O3 C9 H9A 110.2 . .
C10 C9 H9A 110.2 . .
O3 C9 H9B 110.2 . .
C10 C9 H9B 110.2 . .
H9A C9 H9B 108.5 . .
N1 C10 C9 109.7(2) 3_675 .
N1 C10 H10A 109.7 3_675 .
C9 C10 H10A 109.7 . .
N1 C10 H10B 109.7 3_675 .
C9 C10 H10B 109.7 . .
H10A C10 H10B 108.2 . .
C1 O1 Cu1 118.77(13) . .
H1W O1W H2W 110(3) . .
C9 O3 Cu1 117.18(14) . 3_675
C9 O3 Cu1 140.67(15) . .
Cu1 O3 Cu1 101.84(8) 3_675 .
Cu1 O4 H3W 110(3) . .
Cu1 O4 H4W 108(3) . .
H3W O4 H4W 102(4) . .
O3 Cu1 O3 78.16(8) 3_675 .
O3 Cu1 O1 175.93(7) 3_675 .
O3 Cu1 O1 98.05(7) . .
O3 Cu1 N1 83.65(8) 3_675 .
O3 Cu1 N1 159.33(8) . .
O1 Cu1 N1 99.82(8) . .
O3 Cu1 O4 94.72(8) 3_675 .
O3 Cu1 O4 99.16(9) . .
O1 Cu1 O4 87.32(7) . .
N1 Cu1 O4 91.99(10) . .
O3 Cu1 Cu1 39.36(5) 3_675 3_675
O3 Cu1 Cu1 38.80(5) . 3_675
O1 Cu1 Cu1 136.83(5) . 3_675
N1 Cu1 Cu1 122.38(6) . 3_675
O4 Cu1 Cu1 98.96(7) . 3_675
C8 N1 C7 110.1(3) . .
C8 N1 C10 110.6(3) . 3_675
C7 N1 C10 109.6(3) . 3_675
C8 N1 Cu1 110.0(2) . .
C7 N1 Cu1 113.8(2) . .
C10 N1 Cu1 102.46(15) 3_675 .

loop_
_geom_bond_atom_site_label_1
_geom_bond_atom_site_label_2
_geom_bond_distance
_geom_bond_site_symmetry_2
C1 O2 1.233(3) .
C1 O1 1.275(2) .
C1 C2 1.503(3) .
C2 C4 1.367(3) .
C2 C3 1.418(3) .
C3 C6 1.364(3) 3_565
C3 H3 0.9300 .
C4 C5 1.416(2) .
C4 H4 0.9300 .
C5 C6 1.421(3) .
C5 C5 1.426(4) 3_565
C6 C3 1.364(3) 3_565
C6 H6 0.9300 .
C7 N1 1.484(4) .
C7 H7A 0.9600 .
C7 H7B 0.9600 .
C7 H7C 0.9600 .
C8 N1 1.477(4) .
C8 H8A 0.9600 .
C8 H8B 0.9600 .
C8 H8C 0.9600 .
C9 O3 1.383(3) .
C9 C10 1.512(4) .
C9 H9A 0.9700 .
C9 H9B 0.9700 .
C10 N1 1.485(3) 3_675
C10 H10A 0.9700 .
C10 H10B 0.9700 .
O1 Cu1 1.9384(14) .
O1W H1W 0.860(18) .
O1W H2W 0.878(18) .
O3 Cu1 1.9063(15) 3_675
O3 Cu1 1.9293(16) .
O4 Cu1 2.409(2) .
O4 H3W 0.875(19) .
O4 H4W 0.78(4) .
Cu1 O3 1.9063(15) 3_675
Cu1 N1 2.042(2) .
Cu1 Cu1 2.9775(5) 3_675
N1 C10 1.485(3) 3_675

loop_
_geom_torsion_atom_site_label_1
_geom_torsion_atom_site_label_2
_geom_torsion_atom_site_label_3
_geom_torsion_atom_site_label_4
_geom_torsion
_geom_torsion_site_symmetry_1
_geom_torsion_site_symmetry_4
O2 C1 C2 C4 -166.1(2) . .
O1 C1 C2 C4 11.1(3) . .
O2 C1 C2 C3 12.4(3) . .
O1 C1 C2 C3 -170.4(2) . .
C4 C2 C3 C6 -0.5(3) . 3_565
C1 C2 C3 C6 -179.0(2) . 3_565
C3 C2 C4 C5 0.0(3) . .
C1 C2 C4 C5 178.47(18) . .
C2 C4 C5 C6 -179.9(2) . .
C2 C4 C5 C5 0.4(3) . 3_565
C4 C5 C6 C3 -179.5(2) . 3_565
C5 C5 C6 C3 0.2(4) 3_565 3_565
O3 C9 C10 N1 44.2(3) . 3_675
O2 C1 O1 Cu1 6.0(3) . .
C2 C1 O1 Cu1 -171.12(14) . .
C10 C9 O3 Cu1 -19.7(3) . 3_675
C10 C9 O3 Cu1 168.1(2) . .
C9 O3 Cu1 O3 172.9(3) . 3_675
Cu1 O3 Cu1 O3 0.0 3_675 3_675
C9 O3 Cu1 O1 -8.6(3) . .
Cu1 O3 Cu1 O1 178.49(7) 3_675 .
C9 O3 Cu1 N1 -158.3(3) . .
Cu1 O3 Cu1 N1 28.9(3) 3_675 .
C9 O3 Cu1 O4 79.9(3) . .
Cu1 O3 Cu1 O4 -92.94(9) 3_675 .
C9 O3 Cu1 Cu1 172.9(3) . 3_675
C1 O1 Cu1 O3 -70.1(10) . 3_675
C1 O1 Cu1 O3 -91.34(17) . .
C1 O1 Cu1 N1 78.23(18) . .
C1 O1 Cu1 O4 169.79(18) . .
C1 O1 Cu1 Cu1 -89.96(17) . 3_675
O3 Cu1 N1 C8 90.0(2) 3_675 .
O3 Cu1 N1 C8 61.6(3) . .
O1 Cu1 N1 C8 -87.8(2) . .
O4 Cu1 N1 C8 -175.5(2) . .
Cu1 Cu1 N1 C8 82.6(2) 3_675 .
O3 Cu1 N1 C7 -145.9(2) 3_675 .
O3 Cu1 N1 C7 -174.3(3) . .
O1 Cu1 N1 C7 36.2(2) . .
O4 Cu1 N1 C7 -51.4(2) . .
Cu1 Cu1 N1 C7 -153.3(2) 3_675 .
O3 Cu1 N1 C10 -27.65(17) 3_675 3_675
O3 Cu1 N1 C10 -56.0(3) . 3_675
O1 Cu1 N1 C10 154.50(17) . 3_675
O4 Cu1 N1 C10 66.88(18) . 3_675
Cu1 Cu1 N1 C10 -35.0(2) 3_675 3_675
